data_1533398
loop_
_publ_author_name
'Gerasimenko, A.V.'
'Kavun, V.Ya.'
'Sergienko, V.I.'
'Popov, D.Yu.'
'Zemnukhova, L.A.'
'Davidovich, R.L.'

_publ_section_title
;
 Crystal structure and dynamics of water molecules and fluoride ions in Na
 K Sb F5 * 1.5(H2 O) and Na Rb Sb F5 * 1.5(H2 O)
;
_journal_name_full 'Zhurnal Strukturnoi Khimii (Issue-No. from 1981)'
_journal_page_first 472
_journal_page_last 481
_journal_volume 43
_journal_year 2002
_chemical_formula_sum 'F5 H3 K Na O1.5 Sb'
_chemical_name_systematic 'Na K (Sb F5) (H2 O)1.5'
_space_group_IT_number 11
_symmetry_space_group_name_Hall '-P 2yb'
_symmetry_space_group_name_H-M 'P 1 21/m 1'
_cell_angle_alpha 90
_cell_angle_beta 90.241
_cell_angle_gamma 90
_cell_formula_units_Z 4
_cell_length_a 6.0383
_cell_length_b 17.481
_cell_length_c 6.037
_cell_volume 637.233
_citation_journal_id_ASTM ZSTKAI
_cod_data_source_file Gerasimenko_ZSTKAI_2002_655.cif
_cod_data_source_block H3F5K1Na1O1.5Sb1
_cod_original_cell_volume 637.2331
_cod_original_formula_sum 'H3 F5 K1 Na1 O1.5 Sb1'
_cod_database_code 1533398

loop_
_symmetry_equiv_pos_as_xyz
x,y,z
-x,y+1/2,-z
-x,-y,-z
x,-y-1/2,z

loop_
_atom_site_label
_atom_site_type_symbol
_atom_site_fract_x
_atom_site_fract_y
_atom_site_fract_z
_atom_site_occupancy
_atom_site_U_iso_or_equiv
Sb1 Sb+3 0.74399 0.631279 0.25607 1 0.0
O3 O-2 0.2547 0.75 0.2303 1 0.0
F2 F-1 0.5081 0.60424 0.0168 1 0.0
F5 F-1 0.9913 0.62183 0.0086 1 0.0
Na1 Na+1 0.2573 0.61477 0.7428 1 0.0
H4 H+1 0.215 0.712 0.195 1 0.0
H1 H+1 0.447 0.75 0.709 1 0.0
F4 F-1 0.5172 0.59268 0.4828 1 0.0
O2 O-2 0.7718 0.75 0.746 1 0.0
F1 F-1 0.777 0.51922 0.2237 1 0.0
K1 K+1 0.24082 0.50005 0.24099 1 0.0
O1 O-2 0.313 0.75 0.6879 1 0.0
F3 F-1 0.983 0.60441 0.492 1 0.0
H2 H+1 0.226 0.75 0.593 1 0.0
H3 H+1 0.867 0.714 0.763 1 0.0
